data_2008265
loop_
_publ_author_name
'Alok K. Mukherjee'
'Rajib Lal De'
'Indrajit Banerjee'
'Chitra Samanta'
'Nirmalya P. Nayak'

_publ_section_title
;
 6-[<i>N</i>-(2-Hydroxyphenyl)aminomethylene]cyclohexa-2,4-dien-1-one
;
_journal_issue 3
_journal_name_full 'Acta Crystallographica Section C'
_journal_page_first 407
_journal_page_last 410
_journal_paper_doi 10.1107/S0108270198013912
_journal_volume 55
_journal_year 1999
_chemical_formula_analytical 'C13 H11 N1 O2'
_chemical_formula_moiety 'C13 H11 N1 O2'
_chemical_formula_structural 'C13 H11 N1 O2'
_chemical_formula_sum 'C13 H11 N O2'
_chemical_formula_weight 213.23
_chemical_name_common
;
 6-[N-(2-Hydroxyphenyl)aminomethylene]cyclohexa-2,4-dien-1-one
;
_chemical_name_systematic
;
 6-[N-(2-Hydroxyphenyl)aminomethylene]cyclohexa-2,4-dien-1-one
;
_space_group_IT_number 2
_symmetry_cell_setting triclinic
_symmetry_space_group_name_Hall '-P 1'
_symmetry_space_group_name_H-M 'P -1'
_audit_creation_method SHELXL
_cell_angle_alpha 110.350(10)
_cell_angle_beta 89.90(2)
_cell_angle_gamma 103.020(10)
_cell_formula_units_Z 4
_cell_length_a 9.034(2)
_cell_length_b 10.1550(10)
_cell_length_c 12.368(2)
_cell_measurement_reflns_used 25
_cell_measurement_temperature 293(2)
_cell_measurement_theta_max 75
_cell_measurement_theta_min 4
_cell_volume 1032.8(3)
_computing_cell_refinement 'CAD-4 Software'
_computing_data_collection 'CAD-4 Software (Enraf-Nonius, 1989)'
_computing_data_reduction 'CAD-4 Software'
_computing_molecular_graphics 'ZORTEP (Zsolnai, 1995)'
_computing_publication_material 'SHELXL-93 (Sheldrick, 1993)'
_computing_structure_refinement 'SHELXL-93 (Sheldrick, 1993)'
_computing_structure_solution 'MULTAN-88 (Debaerdemaeker et al., 1988)'
_diffrn_ambient_temperature 293(2)
_diffrn_measurement_device 'Enraf-Nonius CAD-4 diffractometer'
_diffrn_measurement_method \w--2\q
_diffrn_radiation_monochromator graphite
_diffrn_radiation_source 'fine-focus sealed tube'
_diffrn_radiation_type CuK\a
_diffrn_radiation_wavelength 1.54180
_diffrn_reflns_av_R_equivalents 0.0110
_diffrn_reflns_av_sigmaI/netI 0.0188
_diffrn_reflns_limit_h_max 11
_diffrn_reflns_limit_h_min 0
_diffrn_reflns_limit_k_max 12
_diffrn_reflns_limit_k_min -12
_diffrn_reflns_limit_l_max 15
_diffrn_reflns_limit_l_min -15
_diffrn_reflns_number 3863
_diffrn_reflns_theta_max 74.84
_diffrn_reflns_theta_min 3.83
_diffrn_standards_decay_% <2
_diffrn_standards_interval_count 100
_diffrn_standards_number 3
_exptl_absorpt_coefficient_mu 0.758
_exptl_absorpt_correction_T_max 0.859
_exptl_absorpt_correction_T_min 0.775
_exptl_absorpt_correction_type 'empirical (North et al., 1968)'
_exptl_crystal_colour Orange-red
_exptl_crystal_density_diffrn 1.371
_exptl_crystal_density_meas ?
_exptl_crystal_description Prism
_exptl_crystal_F_000 448
_exptl_crystal_size_max 0.42
_exptl_crystal_size_mid 0.34
_exptl_crystal_size_min 0.20
_refine_diff_density_max 0.297
_refine_diff_density_min -0.294
_refine_ls_extinction_coef 0.0030(7)
_refine_ls_extinction_method 'SHELXL93 (Sheldrick, 1993)'
_refine_ls_goodness_of_fit_all 1.053
_refine_ls_goodness_of_fit_obs 1.087
_refine_ls_hydrogen_treatment 'H atoms riding'
_refine_ls_matrix_type full
_refine_ls_number_parameters 312
_refine_ls_number_reflns 3676
_refine_ls_number_restraints 0
_refine_ls_restrained_S_all 1.053
_refine_ls_restrained_S_obs 1.087
_refine_ls_R_factor_all 0.0574
_refine_ls_R_factor_obs 0.0499
_refine_ls_shift/esd_max 0.011
_refine_ls_shift/esd_mean 0.001
_refine_ls_structure_factor_coef Fsqd
_refine_ls_weighting_details 'w = 1/[s^2^(Fo^2^)+( 0.0948P)^2^+0.0000P] where P=(Fo^2^+2Fc^2^)/3'
_refine_ls_weighting_scheme calc
_refine_ls_wR_factor_all 0.1316
_refine_ls_wR_factor_obs 0.1248
_reflns_number_observed 3148
_reflns_number_total 3676
_reflns_observed_criterion >2sigma(I)
_cod_data_source_file ha1241.cif
_cod_data_source_block salicyladimines
_cod_depositor_comments
;
The following automatic conversions were performed:

'_exptl_crystal_density_meas' value 'not measured' was changed to '?'
- the value is perceived as not measured.

Automatic conversion script
Id: cif_fix_values 3008 2015-01-20 13:52:24Z robertas 

The following automatic conversions were performed:

'_refine_ls_weighting_scheme' value 'calc w = 1/[s^2^(Fo^2^)+(
0.0948P)^2^+0.0000P] where P=(Fo^2^+2Fc^2^)/3' was changed to 'calc'.
New tag '_refine_ls_weighting_details' was created. The value of the
new tag was set to 'w = 1/[s^2^(Fo^2^)+( 0.0948P)^2^+0.0000P] where
P=(Fo^2^+2Fc^2^)/3'.

Automatic conversion script
Id: cif_fix_values 3143 2015-03-26 13:38:13Z robertas 
;
_cod_original_formula_sum 'C13 H11 N1 O2'
_cod_database_code 2008265

loop_
_symmetry_equiv_pos_as_xyz
'x, y, z'
'-x, -y, -z'

loop_
_atom_site_aniso_label
_atom_site_aniso_U_11
_atom_site_aniso_U_22
_atom_site_aniso_U_33
_atom_site_aniso_U_12
_atom_site_aniso_U_13
_atom_site_aniso_U_23
O1 0.0720(8) 0.0596(7) 0.0482(6) 0.0301(6) 0.0261(6) 0.0313(5)
O2 0.0596(7) 0.0626(7) 0.0389(5) 0.0269(5) 0.0086(5) 0.0256(5)
O3 0.0625(7) 0.0654(7) 0.0470(6) 0.0063(6) -0.0044(5) 0.0341(6)
O4 0.0545(7) 0.0605(7) 0.0392(5) 0.0123(5) 0.0116(5) 0.0244(5)
N1 0.0355(6) 0.0444(6) 0.0354(6) 0.0139(5) 0.0043(4) 0.0179(5)
N2 0.0367(6) 0.0451(6) 0.0367(6) 0.0150(5) 0.0097(5) 0.0191(5)
C1 0.0367(7) 0.0427(7) 0.0376(7) 0.0093(5) 0.0057(5) 0.0167(6)
C2 0.0441(8) 0.0491(8) 0.0412(7) 0.0167(6) 0.0083(6) 0.0116(6)
C3 0.0645(11) 0.0580(10) 0.0526(9) 0.0349(8) 0.0080(8) 0.0201(8)
C4 0.0907(15) 0.0768(12) 0.0563(10) 0.0493(11) 0.0171(9) 0.0395(9)
C5 0.0643(10) 0.0670(10) 0.0434(8) 0.0351(8) 0.0146(7) 0.0302(8)
C6 0.0338(7) 0.0433(7) 0.0349(6) 0.0140(5) 0.0029(5) 0.0164(6)
C7 0.0372(7) 0.0439(7) 0.0349(6) 0.0128(6) 0.0033(5) 0.0162(6)
C8 0.0341(7) 0.0403(7) 0.0350(7) 0.0107(5) 0.0019(5) 0.0129(6)
C9 0.0448(8) 0.0462(8) 0.0371(7) 0.0140(6) 0.0035(6) 0.0135(6)
C10 0.0513(9) 0.0480(8) 0.0424(8) 0.0177(7) 0.0062(7) 0.0077(6)
C11 0.0636(11) 0.0464(9) 0.0567(10) 0.0270(8) 0.0039(8) 0.0133(7)
C12 0.0686(11) 0.0537(9) 0.0532(9) 0.0280(8) 0.0064(8) 0.0253(8)
C13 0.0401(7) 0.0451(7) 0.0398(7) 0.0124(6) 0.0004(6) 0.0180(6)
C14 0.0443(8) 0.0438(7) 0.0368(7) 0.0195(6) 0.0093(6) 0.0183(6)
C15 0.0438(8) 0.0485(8) 0.0429(8) 0.0173(6) 0.0028(6) 0.0152(6)
C16 0.0481(9) 0.0531(9) 0.0517(9) 0.0052(7) 0.0063(7) 0.0205(8)
C17 0.0591(11) 0.0699(11) 0.0556(9) 0.0030(8) 0.0076(8) 0.0376(9)
C18 0.0491(9) 0.0654(10) 0.0428(8) 0.0070(7) 0.0031(7) 0.0301(8)
C19 0.0376(7) 0.0449(7) 0.0354(7) 0.0167(6) 0.0105(5) 0.0176(6)
C20 0.0415(7) 0.0442(7) 0.0358(7) 0.0168(6) 0.0114(5) 0.0177(6)
C21 0.0401(7) 0.0419(7) 0.0371(7) 0.0188(6) 0.0127(5) 0.0153(6)
C22 0.0496(8) 0.0477(8) 0.0366(7) 0.0189(7) 0.0081(6) 0.0140(6)
C23 0.0521(9) 0.0480(8) 0.0428(8) 0.0125(7) 0.0037(7) 0.0080(7)
C24 0.0618(11) 0.0489(9) 0.0565(10) 0.0001(8) 0.0099(8) 0.0162(8)
C25 0.0629(11) 0.0558(10) 0.0525(9) 0.0032(8) 0.0132(8) 0.0244(8)
C26 0.0454(8) 0.0448(7) 0.0388(7) 0.0173(6) 0.0149(6) 0.0185(6)

loop_
_atom_site_label
_atom_site_fract_x
_atom_site_fract_y
_atom_site_fract_z
_atom_site_U_iso_or_equiv
_atom_site_thermal_displace_type
_atom_site_calc_flag
_atom_site_refinement_flags
_atom_site_occupancy
_atom_site_disorder_group
_atom_site_type_symbol
O1 0.58716(14) 0.09552(13) 0.72417(10) 0.0543(3) Uani d . 1 . O
O2 0.83069(13) -0.14304(12) 0.60901(9) 0.0496(3) Uani d . 1 . O
O3 0.96496(14) 0.10397(13) 1.23118(10) 0.0559(3) Uani d . 1 . O
O4 0.60168(13) -0.13305(12) 1.11688(9) 0.0499(3) Uani d . 1 . O
N1 0.72941(13) 0.02935(13) 0.53071(10) 0.0367(3) Uani d . 1 . N
N2 0.79135(13) 0.03729(13) 1.03742(10) 0.0374(3) Uani d . 1 . N
C1 0.5857(2) 0.1789(2) 0.66010(12) 0.0384(3) Uani d . 1 . C
C2 0.5154(2) 0.2939(2) 0.69069(13) 0.0451(3) Uani d . 1 . C
C3 0.5154(2) 0.3718(2) 0.6197(2) 0.0548(4) Uani d . 1 . C
C4 0.5840(3) 0.3369(2) 0.5165(2) 0.0653(5) Uani d . 1 . C
C5 0.6553(2) 0.2237(2) 0.48518(14) 0.0521(4) Uani d . 1 . C
C6 0.6569(2) 0.14492(15) 0.55635(12) 0.0359(3) Uani d . 1 . C
C7 0.7863(2) -0.03097(15) 0.43462(12) 0.0375(3) Uani d . 1 . C
C8 0.8584(2) -0.14605(15) 0.41726(12) 0.0363(3) Uani d . 1 . C
C9 0.9132(2) -0.2059(2) 0.30808(12) 0.0426(3) Uani d . 1 . C
C10 0.9825(2) -0.3183(2) 0.28669(14) 0.0486(4) Uani d . 1 . C
C11 0.9954(2) -0.3753(2) 0.3727(2) 0.0546(4) Uani d . 1 . C
C12 0.9437(2) -0.3197(2) 0.4795(2) 0.0545(4) Uani d . 1 . C
C13 0.8746(2) -0.2013(2) 0.50734(12) 0.0405(3) Uani d . 1 . C
C14 1.0112(2) 0.1862(2) 1.16588(12) 0.0390(3) Uani d . 1 . C
C15 1.1404(2) 0.2993(2) 1.19593(13) 0.0443(3) Uani d . 1 . C
C16 1.1830(2) 0.3758(2) 1.12338(15) 0.0516(4) Uani d . 1 . C
C17 1.0967(2) 0.3406(2) 1.0203(2) 0.0595(5) Uani d . 1 . C
C18 0.9669(2) 0.2289(2) 0.99000(14) 0.0506(4) Uani d . 1 . C
C19 0.9231(2) 0.1520(2) 1.06287(12) 0.0372(3) Uani d . 1 . C
C20 0.7054(2) -0.02493(15) 0.94074(12) 0.0384(3) Uani d . 1 . C
C21 0.5754(2) -0.1394(2) 0.92322(12) 0.0379(3) Uani d . 1 . C
C22 0.4908(2) -0.2016(2) 0.81447(13) 0.0437(3) Uani d . 1 . C
C23 0.3664(2) -0.3144(2) 0.79246(14) 0.0498(4) Uani d . 1 . C
C24 0.3240(2) -0.3696(2) 0.8797(2) 0.0587(5) Uani d . 1 . C
C25 0.4016(2) -0.3117(2) 0.9873(2) 0.0575(4) Uani d . 1 . C
C26 0.5296(2) -0.1929(2) 1.01461(13) 0.0409(3) Uani d . 1 . C
H1O 0.5419 0.1244 0.7820 0.129(11) Uiso d . 1 . H
H3O 1.0249 0.1326 1.2893 0.070(6) Uiso d . 1 . H
H1N 0.7454 -0.0074 0.5805 0.066(6) Uiso d . 1 . H
H2N 0.7612 -0.0035 1.0873 0.090(8) Uiso d . 1 . H
H2C 0.4674 0.3194 0.7630 0.057(5) Uiso d . 1 . H
H3C 0.4705 0.4551 0.6424 0.076(7) Uiso d . 1 . H
H4C 0.5835 0.3917 0.4677 0.087(7) Uiso d . 1 . H
H5C 0.7019 0.1999 0.4161 0.069(6) Uiso d . 1 . H
H7C 0.7749 -0.0004 0.3727 0.053(5) Uiso d . 1 . H
H9C 0.9023 -0.1597 0.2534 0.058(5) Uiso d . 1 . H
H10C 1.0197 -0.3567 0.2154 0.074(6) Uiso d . 1 . H
H11C 1.0345 -0.4601 0.3544 0.067(6) Uiso d . 1 . H
H12C 0.9534 -0.3606 0.5349 0.100(8) Uiso d . 1 . H
H15C 1.1990 0.3228 1.2653 0.057(5) Uiso d . 1 . H
H16C 1.2707 0.4569 1.1470 0.070(6) Uiso d . 1 . H
H17C 1.1264 0.3909 0.9712 0.080(7) Uiso d . 1 . H
H18C 0.9084 0.2060 0.9213 0.068(6) Uiso d . 1 . H
H20C 0.7274 0.0071 0.8788 0.064(6) Uiso d . 1 . H
H22C 0.5207 -0.1651 0.7564 0.062(5) Uiso d . 1 . H
H23C 0.3103 -0.3543 0.7209 0.055(5) Uiso d . 1 . H
H24C 0.2411 -0.4489 0.8646 0.077(7) Uiso d . 1 . H
H25C 0.3697 -0.3512 1.0431 0.101(8) Uiso d . 1 . H

loop_
_atom_type_symbol
_atom_type_description
_atom_type_scat_dispersion_real
_atom_type_scat_dispersion_imag
_atom_type_scat_source
C C 0.0181 0.0091 'International Tables Vol C Tables 4.2.6.8 and 6.1.1.4'
N N 0.0311 0.0180 'International Tables Vol C Tables 4.2.6.8 and 6.1.1.4'
O O 0.0492 0.0322 'International Tables Vol C Tables 4.2.6.8 and 6.1.1.4'
H H 0.0000 0.0000 'International Tables Vol C Tables 4.2.6.8 and 6.1.1.4'

loop_
_geom_angle_atom_site_label_1
_geom_angle_atom_site_label_2
_geom_angle_atom_site_label_3
_geom_angle
_geom_angle_publ_flag
C7 N1 C6 127.06(12) yes
C20 N2 C19 127.34(12) yes
O1 C1 C2 123.42(13) no
O1 C1 C6 117.54(13) no
C2 C1 C6 119.02(13) no
C3 C2 C1 120.17(14) no
C2 C3 C4 120.72(15) no
C5 C4 C3 119.9(2) no
C4 C5 C6 119.9(2) no
C5 C6 C1 120.27(13) no
C5 C6 N1 123.01(13) no
C1 C6 N1 116.71(12) no
N1 C7 C8 122.99(13) yes
C9 C8 C7 118.20(13) no
C9 C8 C13 120.76(13) yes
C7 C8 C13 121.04(13) no
C10 C9 C8 120.39(14) no
C9 C10 C11 119.32(15) no
C12 C11 C10 121.74(15) no
C11 C12 C13 121.4(2) no
O2 C13 C12 122.51(14) no
O2 C13 C8 121.07(13) no
C12 C13 C8 116.40(14) yes
O3 C14 C15 123.36(13) no
O3 C14 C19 117.10(14) no
C15 C14 C19 119.54(13) no
C16 C15 C14 120.15(14) no
C15 C16 C17 120.3(2) no
C18 C17 C16 120.0(2) no
C17 C18 C19 119.90(15) no
C18 C19 C14 120.06(14) no
C18 C19 N2 122.76(13) no
C14 C19 N2 117.18(12) no
N2 C20 C21 123.33(13) yes
C22 C21 C20 119.14(13) no
C22 C21 C26 120.20(14) yes
C20 C21 C26 120.65(14) no
C23 C22 C21 121.38(14) no
C22 C23 C24 118.7(2) no
C25 C24 C23 122.1(2) no
C24 C25 C26 121.1(2) no
O4 C26 C25 122.26(14) no
O4 C26 C21 121.23(14) no
C25 C26 C21 116.51(15) yes

loop_
_geom_bond_atom_site_label_1
_geom_bond_atom_site_label_2
_geom_bond_site_symmetry_2
_geom_bond_distance
_geom_bond_publ_flag
O1 C1 . 1.348(2) yes
O2 C13 . 1.294(2) yes
O3 C14 . 1.354(2) yes
O4 C26 . 1.297(2) yes
N1 C7 . 1.298(2) yes
N1 C6 . 1.412(2) yes
N2 C20 . 1.299(2) yes
N2 C19 . 1.412(2) yes
C1 C2 . 1.391(2) no
C1 C6 . 1.403(2) no
C2 C3 . 1.371(2) no
C3 C4 . 1.386(3) no
C4 C5 . 1.381(2) no
C5 C6 . 1.382(2) no
C7 C8 . 1.416(2) yes
C8 C9 . 1.415(2) yes
C8 C13 . 1.432(2) yes
C9 C10 . 1.370(2) no
C10 C11 . 1.393(3) no
C11 C12 . 1.371(2) no
C12 C13 . 1.415(2) yes
C14 C15 . 1.385(2) no
C14 C19 . 1.396(2) no
C15 C16 . 1.381(2) no
C16 C17 . 1.386(3) no
C17 C18 . 1.382(2) no
C18 C19 . 1.389(2) no
C20 C21 . 1.410(2) yes
C21 C22 . 1.410(2) yes
C21 C26 . 1.438(2) yes
C22 C23 . 1.361(2) no
C23 C24 . 1.396(2) no
C24 C25 . 1.372(3) no
C25 C26 . 1.413(2) yes

loop_
_geom_hbond_atom_site_label_D
_geom_hbond_atom_site_label_H
_geom_hbond_atom_site_label_A
_geom_hbond_site_symmetry_A
_geom_hbond_distance_DH
_geom_hbond_distance_HA
_geom_hbond_distance_DA
_geom_hbond_angle_DHA
_geom_hbond_publ_flag
N1 H1N O2 . 0.851 1.852 2.597(2) 145.10(10) yes
N2 H2N O4 . 0.867 1.850 2.595(2) 143.00(10) yes
O1 H10 O4 2_657 ? ? 2.585(2) 161.10(10) yes
O3 H30 O2 2_757 ? ? 2.571(2) 162.20(10) yes

loop_
_geom_torsion_atom_site_label_1
_geom_torsion_atom_site_label_2
_geom_torsion_atom_site_label_3
_geom_torsion_atom_site_label_4
_geom_torsion
_geom_torsion_publ_flag
O1 C1 C2 C3 -178.4(2) no
C6 C1 C2 C3 0.4(2) no
C1 C2 C3 C4 0.4(3) no
C2 C3 C4 C5 -0.9(3) no
C3 C4 C5 C6 0.5(3) no
C4 C5 C6 C1 0.3(3) no
C4 C5 C6 N1 -179.0(2) no
O1 C1 C6 C5 178.07(15) no
C2 C1 C6 C5 -0.8(2) no
O1 C1 C6 N1 -2.5(2) yes
C2 C1 C6 N1 178.62(13) no
C7 N1 C6 C5 -9.2(2) no
C7 N1 C6 C1 171.42(14) no
C6 N1 C7 C8 179.44(12) yes
N1 C7 C8 C9 178.58(14) no
N1 C7 C8 C13 -1.0(2) yes
C7 C8 C9 C10 -179.39(14) no
C13 C8 C9 C10 0.2(2) no
C8 C9 C10 C11 1.4(2) no
C9 C10 C11 C12 -1.5(3) no
C10 C11 C12 C13 0.0(3) no
C11 C12 C13 O2 -177.0(2) no
C11 C12 C13 C8 1.6(3) no
C9 C8 C13 O2 176.96(14) no
C7 C8 C13 O2 -3.5(2) yes
C9 C8 C13 C12 -1.7(2) no
C7 C8 C13 C12 177.90(14) no
O3 C14 C15 C16 178.14(15) no
C19 C14 C15 C16 -1.1(2) no
C14 C15 C16 C17 0.3(3) no
C15 C16 C17 C18 0.3(3) no
C16 C17 C18 C19 0.0(3) no
C17 C18 C19 C14 -0.8(2) no
C17 C18 C19 N2 179.6(2) no
O3 C14 C19 C18 -177.91(14) no
C15 C14 C19 C18 1.4(2) no
O3 C14 C19 N2 1.7(2) yes
C15 C14 C19 N2 -178.99(12) no
C20 N2 C19 C18 9.6(2) no
C20 N2 C19 C14 -169.98(13) no
C19 N2 C20 C21 179.94(12) yes
N2 C20 C21 C22 -178.91(13) no
N2 C20 C21 C26 0.8(2) yes
C20 C21 C22 C23 178.56(14) no
C26 C21 C22 C23 -1.2(2) no
C21 C22 C23 C24 -0.7(2) no
C22 C23 C24 C25 1.5(3) no
C23 C24 C25 C26 -0.3(3) no
C24 C25 C26 O4 177.6(2) no
C24 C25 C26 C21 -1.5(3) no
C22 C21 C26 O4 -176.88(14) no
C20 C21 C26 O4 3.4(2) yes
C22 C21 C26 C25 2.2(2) no
C20 C21 C26 C25 -177.46(14) no

loop_
_cod_related_entry_id
_cod_related_entry_database
_cod_related_entry_code
1 ChemSpider 10234209
